data_4071915
loop_
_publ_author_name
'Lowry, Roxy J.'
'Veige, Melanie K.'
'Cl\'ement, Olivier'
'Abboud, Khalil A.'
'Ghiviriga, Ion'
'Veige, Adam S.'

_publ_section_title
;
 New Constrained-Geometry C2-Symmetric Di-N-heterocyclic Carbene Ligands
 and Their Mono- and Dinuclear Rhodium(I) Complexes: Design, Synthesis,
 and Structural Analysis
;
_journal_coden_ASTM ORGND7
_journal_issue 20
_journal_name_full Organometallics
_journal_page_first 5184
_journal_page_last 5195
_journal_paper_doi 10.1021/om800471m
_journal_volume 27
_journal_year 2008
_chemical_formula_sum 'C50 H54 Cl6 N4 Rh2'
_chemical_formula_weight 1129.49
_space_group_IT_number 14
_symmetry_cell_setting monoclinic
_symmetry_space_group_name_Hall '-P 2yn'
_symmetry_space_group_name_H-M 'P 1 21/n 1'
_atom_sites_solution_hydrogens geom
_atom_sites_solution_primary direct
_atom_sites_solution_secondary difmap
_audit_creation_method SHELXL-97
_audit_update_record
;
2007-08-06 # Formatted by publCIF
;
_cell_angle_alpha 90.00
_cell_angle_beta 101.420(2)
_cell_angle_gamma 90.00
_cell_formula_units_Z 4
_cell_length_a 12.4529(12)
_cell_length_b 22.822(2)
_cell_length_c 17.3074(16)
_cell_measurement_reflns_used 464
_cell_measurement_temperature 173(2)
_cell_measurement_theta_max 28.0
_cell_measurement_theta_min 2.0
_cell_volume 4821.4(8)
_computing_cell_refinement 'Bruker SMART v5.624 & SAINT 6.36a (Bruker 1998)'
_computing_data_collection 'Bruker SMART v5.624 (Bruker 1998)'
_computing_data_reduction 'Bruker SHELXTL v6.14 (Bruker 2000)'
_computing_molecular_graphics 'Bruker SHELXTL v6.14'
_computing_publication_material 'Bruker SHELXTL v6.14'
_computing_structure_refinement 'Bruker SHELXTL v6.14'
_computing_structure_solution 'Bruker SHELXTL v6.14'
_diffrn_ambient_temperature 173(2)
_diffrn_measured_fraction_theta_full 0.999
_diffrn_measured_fraction_theta_max 0.999
_diffrn_measurement_device_type 'SMART CCD area detector'
_diffrn_measurement_method '\w scans'
_diffrn_radiation_monochromator graphite
_diffrn_radiation_source 'fine-focus sealed tube'
_diffrn_radiation_type MoK\a
_diffrn_radiation_wavelength 0.71073
_diffrn_reflns_av_R_equivalents 0.0691
_diffrn_reflns_av_sigmaI/netI 0.0472
_diffrn_reflns_limit_h_max 16
_diffrn_reflns_limit_h_min -13
_diffrn_reflns_limit_k_max 29
_diffrn_reflns_limit_k_min -27
_diffrn_reflns_limit_l_max 20
_diffrn_reflns_limit_l_min -22
_diffrn_reflns_number 32115
_diffrn_reflns_theta_full 27.50
_diffrn_reflns_theta_max 27.50
_diffrn_reflns_theta_min 1.50
_diffrn_standards_decay_% 1
_diffrn_standards_number 0
_exptl_absorpt_coefficient_mu 1.057
_exptl_absorpt_correction_T_max 0.8638
_exptl_absorpt_correction_T_min 0.7990
_exptl_absorpt_correction_type integration
_exptl_absorpt_process_details 'based on measured indexed crystal faces, Bruker SHELXTL  v6.12 (Bruker 1998)'
_exptl_crystal_colour yellow
_exptl_crystal_density_diffrn 1.556
_exptl_crystal_density_method 'not measured'
_exptl_crystal_description needles
_exptl_crystal_F_000 2296
_exptl_crystal_size_max 0.20
_exptl_crystal_size_mid 0.18
_exptl_crystal_size_min 0.17
_refine_diff_density_max 0.837
_refine_diff_density_min -1.392
_refine_diff_density_rms 0.093
_refine_ls_extinction_method none
_refine_ls_goodness_of_fit_ref 1.025
_refine_ls_hydrogen_treatment constr
_refine_ls_matrix_type full
_refine_ls_number_parameters 569
_refine_ls_number_reflns 11074
_refine_ls_number_restraints 0
_refine_ls_restrained_S_all 1.025
_refine_ls_R_factor_all 0.0402
_refine_ls_R_factor_gt 0.0354
_refine_ls_shift/su_max 0.001
_refine_ls_shift/su_mean 0.000
_refine_ls_structure_factor_coef Fsqd
_refine_ls_weighting_details 'calc w=1/[\s^2^(Fo^2^)+(0.0470P)^2^+4.6575P] where P=(Fo^2^+2Fc^2^)/3'
_refine_ls_weighting_scheme calc
_refine_ls_wR_factor_gt 0.0936
_refine_ls_wR_factor_ref 0.0969
_reflns_number_gt 9845
_reflns_number_total 11074
_reflns_threshold_expression I>2\s(I)
_cod_data_source_file om800471m_si_004.cif
_cod_data_source_block rx13
_cod_depositor_comments
;
The following automatic conversions were performed:

'_symmetry_cell_setting' value 'Monoclinic' changed to 'monoclinic'
according to /home/saulius/struct/CIF-dictionaries/cif_core.dic
dictionary named 'cif_core.dic' version 2.4.1 from 2010-06-29.

Automatic conversion script
Id: cif_fix_values 1715 2011-07-08 13:25:40Z adriana 
;
_cod_original_cell_volume 4821.3(8)
_cod_original_sg_symbol_H-M P21/n
_cod_database_code 4071915

loop_
_symmetry_equiv_pos_as_xyz
'x, y, z'
'-x+1/2, y+1/2, -z+1/2'
'-x, -y, -z'
'x-1/2, -y-1/2, z-1/2'

loop_
_atom_site_label
_atom_site_type_symbol
_atom_site_fract_x
_atom_site_fract_y
_atom_site_fract_z
_atom_site_U_iso_or_equiv
_atom_site_adp_type
_atom_site_occupancy
_atom_site_symmetry_multiplicity
_atom_site_calc_flag
_atom_site_refinement_flags
_atom_site_disorder_assembly
_atom_site_disorder_group
Rh1 Rh -0.637674(15) 0.090211(8) -0.352502(10) 0.02116(6) Uani 1 1 d . . .
Rh2 Rh -0.867903(15) 0.117432(8) -0.711946(10) 0.02149(6) Uani 1 1 d . . .
Cl1 Cl -0.75149(5) 0.03705(3) -0.45588(3) 0.02548(12) Uani 1 1 d . . .
Cl2 Cl -0.98850(7) 0.19576(3) -0.75619(4) 0.04358(18) Uani 1 1 d . . .
Cl3 Cl -0.24771(7) 0.30490(5) -0.50962(7) 0.0660(3) Uani 1 1 d . . .
Cl4 Cl -0.29446(9) 0.22016(4) -0.39425(6) 0.0615(2) Uani 1 1 d . . .
Cl5 Cl -0.34469(16) -0.01728(8) -0.01099(8) 0.1103(6) Uani 1 1 d . A .
Cl6 Cl -0.1372(9) 0.0143(5) 0.0689(12) 0.177(5) Uani 0.53(2) 1 d P A 1
Cl6' Cl -0.1573(4) 0.0233(3) 0.1126(8) 0.109(3) Uani 0.47(2) 1 d P A 2
N1 N -0.59247(15) 0.16716(8) -0.48782(11) 0.0193(4) Uani 1 1 d . . .
N2 N -0.47651(16) 0.09512(9) -0.45984(12) 0.0237(4) Uani 1 1 d . . .
N3 N -0.86902(15) 0.16317(9) -0.54600(11) 0.0200(4) Uani 1 1 d . . .
N4 N -0.99202(16) 0.09579(9) -0.58387(13) 0.0244(4) Uani 1 1 d . . .
C1 C -0.7215(2) 0.29987(10) -0.59102(14) 0.0229(5) Uani 1 1 d . . .
C2 C -0.7116(2) 0.32421(12) -0.66305(16) 0.0319(6) Uani 1 1 d . . .
H2A H -0.7700 0.3220 -0.7075 0.038 Uiso 1 1 calc R . .
C3 C -0.6133(3) 0.35199(13) -0.6681(2) 0.0416(7) Uani 1 1 d . . .
H3A H -0.6046 0.3682 -0.7171 0.050 Uiso 1 1 calc R . .
C4 C -0.5287(3) 0.35653(13) -0.6038(2) 0.0409(7) Uani 1 1 d . . .
H4A H -0.4637 0.3768 -0.6084 0.049 Uiso 1 1 calc R . .
C5 C -0.5378(2) 0.33148(12) -0.53176(18) 0.0326(6) Uani 1 1 d . . .
H5A H -0.4796 0.3343 -0.4872 0.039 Uiso 1 1 calc R . .
C6 C -0.63421(19) 0.30223(10) -0.52699(15) 0.0234(5) Uani 1 1 d . . .
C7 C -0.84860(19) 0.29509(11) -0.50154(14) 0.0226(5) Uani 1 1 d . . .
C8 C -0.9496(2) 0.31805(12) -0.49476(16) 0.0301(5) Uani 1 1 d . . .
H8A H -1.0097 0.3167 -0.5381 0.036 Uiso 1 1 calc R . .
C9 C -0.9614(2) 0.34307(14) -0.42348(17) 0.0378(6) Uani 1 1 d . . .
H9A H -1.0301 0.3589 -0.4181 0.045 Uiso 1 1 calc R . .
C10 C -0.8734(2) 0.34498(13) -0.36028(17) 0.0364(6) Uani 1 1 d . . .
H10A H -0.8825 0.3625 -0.3122 0.044 Uiso 1 1 calc R . .
C11 C -0.7716(2) 0.32148(11) -0.36617(15) 0.0286(5) Uani 1 1 d . . .
H11A H -0.7118 0.3225 -0.3225 0.034 Uiso 1 1 calc R . .
C12 C -0.76000(19) 0.29659(10) -0.43747(14) 0.0224(5) Uani 1 1 d . . .
C13 C -0.82089(18) 0.26727(11) -0.57424(13) 0.0220(4) Uani 1 1 d . . .
H13A H -0.8840 0.2684 -0.6201 0.026 Uiso 1 1 calc R . .
C14 C -0.65569(18) 0.26969(10) -0.45538(14) 0.0215(4) Uani 1 1 d . . .
H14A H -0.5928 0.2725 -0.4096 0.026 Uiso 1 1 calc R . .
C15 C -0.77987(17) 0.20371(10) -0.55374(13) 0.0185(4) Uani 1 1 d . . .
H15A H -0.7473 0.1893 -0.5986 0.022 Uiso 1 1 calc R . .
C16 C -0.68597(17) 0.20454(10) -0.47903(13) 0.0190(4) Uani 1 1 d . . .
H16A H -0.7172 0.1873 -0.4351 0.023 Uiso 1 1 calc R . .
C17 C -0.56205(18) 0.12147(10) -0.43643(14) 0.0206(4) Uani 1 1 d . . .
C18 C -0.52637(18) 0.16838(11) -0.54524(14) 0.0216(4) Uani 1 1 d . . .
C19 C -0.5232(2) 0.20296(11) -0.61120(14) 0.0255(5) Uani 1 1 d . . .
H19A H -0.5744 0.2337 -0.6264 0.031 Uiso 1 1 calc R . .
C20 C -0.4422(2) 0.19070(12) -0.65400(16) 0.0303(5) Uani 1 1 d . . .
H20A H -0.4378 0.2141 -0.6987 0.036 Uiso 1 1 calc R . .
C21 C -0.3673(2) 0.14498(13) -0.63318(16) 0.0327(6) Uani 1 1 d . . .
H21A H -0.3126 0.1383 -0.6634 0.039 Uiso 1 1 calc R . .
C22 C -0.3719(2) 0.10936(12) -0.56906(16) 0.0298(5) Uani 1 1 d . . .
H22A H -0.3225 0.0776 -0.5551 0.036 Uiso 1 1 calc R . .
C23 C -0.45199(19) 0.12221(10) -0.52632(14) 0.0226(5) Uani 1 1 d . . .
C24 C -0.4167(2) 0.04485(12) -0.42106(16) 0.0323(6) Uani 1 1 d . . .
H24A H -0.4481 0.0332 -0.3758 0.048 Uiso 1 1 calc R . .
H24B H -0.3395 0.0554 -0.4030 0.048 Uiso 1 1 calc R . .
H24C H -0.4222 0.0122 -0.4584 0.048 Uiso 1 1 calc R . .
C25 C -0.90973(18) 0.12608(10) -0.60662(14) 0.0212(4) Uani 1 1 d . . .
C26 C -0.92557(18) 0.15598(11) -0.48388(14) 0.0220(5) Uani 1 1 d . . .
C27 C -0.9172(2) 0.18105(12) -0.40934(14) 0.0257(5) Uani 1 1 d . . .
H27A H -0.8652 0.2110 -0.3913 0.031 Uiso 1 1 calc R . .
C28 C -0.9878(2) 0.16059(13) -0.36246(16) 0.0312(5) Uani 1 1 d . . .
H28A H -0.9841 0.1771 -0.3116 0.037 Uiso 1 1 calc R . .
C29 C -1.0643(2) 0.11632(12) -0.38814(17) 0.0320(6) Uani 1 1 d . . .
H29A H -1.1107 0.1032 -0.3542 0.038 Uiso 1 1 calc R . .
C30 C -1.0736(2) 0.09132(12) -0.46192(16) 0.0287(5) Uani 1 1 d . . .
H30A H -1.1255 0.0613 -0.4797 0.034 Uiso 1 1 calc R . .
C31 C -1.00342(19) 0.11221(11) -0.50895(15) 0.0238(5) Uani 1 1 d . . .
C32 C -1.0634(2) 0.05369(13) -0.63289(17) 0.0330(6) Uani 1 1 d . . .
H32A H -1.0398 0.0490 -0.6833 0.050 Uiso 1 1 calc R . .
H32B H -1.1391 0.0680 -0.6425 0.050 Uiso 1 1 calc R . .
H32C H -1.0591 0.0158 -0.6058 0.050 Uiso 1 1 calc R . .
C33 C -0.6696(3) 0.17691(14) -0.22898(18) 0.0433(7) Uani 1 1 d . . .
H33A H -0.7219 0.2043 -0.2610 0.052 Uiso 1 1 calc R . .
H33B H -0.6338 0.1978 -0.1806 0.052 Uiso 1 1 calc R . .
C34 C -0.5833(3) 0.16011(13) -0.27519(16) 0.0349(6) Uani 1 1 d . . .
H34A H -0.5539 0.1941 -0.3011 0.042 Uiso 1 1 calc R . .
C35 C -0.5090(2) 0.11299(13) -0.25798(16) 0.0335(6) Uani 1 1 d . . .
H35A H -0.4371 0.1199 -0.2739 0.040 Uiso 1 1 calc R . .
C36 C -0.5019(3) 0.07303(15) -0.18599(17) 0.0410(7) Uani 1 1 d . . .
H36A H -0.4252 0.0599 -0.1685 0.049 Uiso 1 1 calc R . .
H36B H -0.5224 0.0958 -0.1424 0.049 Uiso 1 1 calc R . .
C37 C -0.5762(2) 0.01907(13) -0.20214(16) 0.0364(6) Uani 1 1 d . . .
H37A H -0.5340 -0.0136 -0.2192 0.044 Uiso 1 1 calc R . .
H37B H -0.5979 0.0071 -0.1524 0.044 Uiso 1 1 calc R . .
C38 C -0.6785(2) 0.02903(12) -0.26437(15) 0.0309(5) Uani 1 1 d . . .
H38A H -0.7152 -0.0078 -0.2872 0.037 Uiso 1 1 calc R . .
C39 C -0.7478(2) 0.07607(13) -0.26707(16) 0.0328(6) Uani 1 1 d . . .
H39A H -0.8258 0.0676 -0.2920 0.039 Uiso 1 1 calc R . .
C40 C -0.7333(3) 0.12438(14) -0.20570(18) 0.0429(7) Uani 1 1 d . . .
H40A H -0.6938 0.1085 -0.1547 0.052 Uiso 1 1 calc R . .
H40B H -0.8063 0.1378 -0.1985 0.052 Uiso 1 1 calc R . .
C41 C -0.6693(3) 0.11762(15) -0.78872(19) 0.0430(7) Uani 1 1 d . . .
H41A H -0.6338 0.1554 -0.7706 0.052 Uiso 1 1 calc R . .
H41B H -0.6387 0.1043 -0.8344 0.052 Uiso 1 1 calc R . .
C42 C -0.6401(2) 0.07249(14) -0.72220(17) 0.0347(6) Uani 1 1 d . . .
H42A H -0.6352 0.0333 -0.7457 0.042 Uiso 1 1 calc R . .
H42B H -0.5670 0.0821 -0.6904 0.042 Uiso 1 1 calc R . .
C43 C -0.7226(2) 0.07008(11) -0.66812(15) 0.0260(5) Uani 1 1 d . . .
H43A H -0.6906 0.0774 -0.6113 0.031 Uiso 1 1 calc R . .
C44 C -0.8133(2) 0.03206(11) -0.68136(14) 0.0255(5) Uani 1 1 d . . .
H44A H -0.8340 0.0173 -0.6319 0.031 Uiso 1 1 calc R . .
C45 C -0.8435(2) -0.00932(12) -0.75051(16) 0.0333(6) Uani 1 1 d . . .
H45A H -0.9185 -0.0242 -0.7522 0.040 Uiso 1 1 calc R . .
H45B H -0.7930 -0.0433 -0.7422 0.040 Uiso 1 1 calc R . .
C46 C -0.8386(3) 0.01922(13) -0.83062(17) 0.0392(7) Uani 1 1 d . . .
H46A H -0.7639 0.0144 -0.8414 0.047 Uiso 1 1 calc R . .
H46B H -0.8903 -0.0013 -0.8728 0.047 Uiso 1 1 calc R . .
C47 C -0.8672(3) 0.08380(13) -0.83271(15) 0.0352(6) Uani 1 1 d . . .
H47A H -0.9335 0.0946 -0.8730 0.042 Uiso 1 1 calc R . .
C48 C -0.7906(3) 0.12770(13) -0.81555(16) 0.0364(6) Uani 1 1 d . . .
H48A H -0.8102 0.1647 -0.8459 0.044 Uiso 1 1 calc R . .
C49 C -0.2199(4) 0.23547(18) -0.4682(3) 0.0640(10) Uani 1 1 d . . .
H49B H -0.1406 0.2325 -0.4454 0.077 Uiso 1 1 calc R . .
H49A H -0.2376 0.2056 -0.5102 0.077 Uiso 1 1 calc R . .
C50 C -0.2566(5) 0.0409(2) 0.0172(3) 0.0824(15) Uani 1 1 d . . .
H50B H -0.2436 0.0622 -0.0300 0.099 Uiso 0.53(2) 1 calc PR A 1
H50A H -0.2892 0.0686 0.0502 0.099 Uiso 0.53(2) 1 calc PR A 1
H50C H -0.3000 0.0761 0.0246 0.099 Uiso 0.47(2) 1 d PR A 2
H50D H -0.2154 0.0496 -0.0248 0.099 Uiso 0.47(2) 1 d PR A 2

loop_
_atom_site_aniso_label
_atom_site_aniso_U_11
_atom_site_aniso_U_22
_atom_site_aniso_U_33
_atom_site_aniso_U_23
_atom_site_aniso_U_13
_atom_site_aniso_U_12
Rh1 0.02418(10) 0.02165(10) 0.01768(10) 0.00162(6) 0.00421(7) -0.00194(7)
Rh2 0.02516(10) 0.02167(10) 0.01706(10) 0.00094(6) 0.00274(7) 0.00069(7)
Cl1 0.0259(3) 0.0251(3) 0.0250(3) -0.0020(2) 0.0038(2) -0.0033(2)
Cl2 0.0502(4) 0.0383(4) 0.0347(4) 0.0035(3) -0.0097(3) 0.0182(3)
Cl3 0.0393(4) 0.0812(7) 0.0794(7) 0.0288(6) 0.0162(4) 0.0143(4)
Cl4 0.0825(7) 0.0477(5) 0.0591(5) -0.0083(4) 0.0252(5) -0.0056(5)
Cl5 0.1438(14) 0.1289(13) 0.0629(7) -0.0114(8) 0.0316(8) -0.0411(11)
Cl6 0.095(4) 0.249(7) 0.164(10) 0.016(6) -0.027(5) -0.010(4)
Cl6' 0.074(2) 0.129(4) 0.124(5) -0.006(3) 0.015(3) -0.017(2)
N1 0.0185(9) 0.0195(9) 0.0202(9) 0.0012(7) 0.0045(7) 0.0011(7)
N2 0.0219(9) 0.0244(10) 0.0243(10) 0.0051(8) 0.0038(8) 0.0034(8)
N3 0.0179(9) 0.0235(10) 0.0185(9) -0.0008(7) 0.0032(7) -0.0010(7)
N4 0.0201(9) 0.0260(11) 0.0275(11) -0.0010(8) 0.0056(8) -0.0032(8)
C1 0.0266(11) 0.0190(11) 0.0256(11) 0.0025(9) 0.0110(9) 0.0049(9)
C2 0.0390(14) 0.0301(13) 0.0298(13) 0.0100(11) 0.0148(11) 0.0129(11)
C3 0.0495(17) 0.0334(15) 0.0507(18) 0.0209(13) 0.0313(15) 0.0121(13)
C4 0.0397(15) 0.0276(14) 0.063(2) 0.0085(13) 0.0291(15) 0.0001(12)
C5 0.0272(13) 0.0276(13) 0.0455(16) -0.0009(12) 0.0139(11) -0.0022(10)
C6 0.0257(11) 0.0179(11) 0.0289(12) 0.0000(9) 0.0109(9) 0.0018(9)
C7 0.0244(11) 0.0224(11) 0.0222(11) 0.0023(9) 0.0072(9) 0.0031(9)
C8 0.0251(12) 0.0347(14) 0.0309(13) 0.0034(11) 0.0069(10) 0.0073(10)
C9 0.0368(15) 0.0450(17) 0.0361(15) 0.0015(12) 0.0180(12) 0.0125(12)
C10 0.0445(16) 0.0384(15) 0.0299(14) -0.0057(11) 0.0162(12) 0.0086(12)
C11 0.0354(13) 0.0285(13) 0.0230(12) -0.0028(10) 0.0086(10) 0.0020(10)
C12 0.0230(11) 0.0216(11) 0.0238(11) 0.0006(9) 0.0073(9) 0.0005(9)
C13 0.0203(10) 0.0261(12) 0.0193(10) 0.0018(9) 0.0035(8) 0.0022(9)
C14 0.0184(10) 0.0241(11) 0.0212(11) -0.0012(9) 0.0021(8) 0.0002(8)
C15 0.0180(10) 0.0208(11) 0.0174(10) 0.0010(8) 0.0051(8) -0.0003(8)
C16 0.0165(10) 0.0215(11) 0.0191(10) 0.0005(8) 0.0041(8) 0.0012(8)
C17 0.0202(10) 0.0200(11) 0.0198(11) 0.0012(8) -0.0002(8) -0.0017(8)
C18 0.0199(10) 0.0247(11) 0.0210(11) 0.0007(9) 0.0059(8) 0.0008(9)
C19 0.0263(12) 0.0276(12) 0.0242(11) 0.0039(10) 0.0087(9) 0.0042(9)
C20 0.0324(13) 0.0338(14) 0.0280(13) 0.0060(10) 0.0140(10) 0.0037(11)
C21 0.0280(12) 0.0414(16) 0.0324(13) 0.0019(12) 0.0154(10) 0.0049(11)
C22 0.0236(12) 0.0328(13) 0.0338(14) 0.0021(11) 0.0079(10) 0.0077(10)
C23 0.0205(10) 0.0236(11) 0.0235(11) 0.0015(9) 0.0036(9) 0.0012(9)
C24 0.0365(14) 0.0321(14) 0.0283(13) 0.0087(11) 0.0063(11) 0.0150(11)
C25 0.0182(10) 0.0222(11) 0.0224(11) 0.0005(9) 0.0019(8) 0.0018(8)
C26 0.0180(10) 0.0254(11) 0.0235(11) 0.0023(9) 0.0066(8) 0.0011(8)
C27 0.0232(11) 0.0316(13) 0.0234(11) -0.0010(10) 0.0069(9) -0.0023(9)
C28 0.0326(13) 0.0374(15) 0.0256(12) 0.0005(11) 0.0108(10) -0.0019(11)
C29 0.0294(13) 0.0375(15) 0.0324(14) 0.0056(11) 0.0143(11) -0.0019(10)
C30 0.0230(11) 0.0311(14) 0.0329(13) 0.0021(10) 0.0079(10) -0.0035(10)
C31 0.0198(10) 0.0274(12) 0.0242(12) 0.0006(9) 0.0044(9) 0.0014(9)
C32 0.0284(13) 0.0350(14) 0.0361(14) -0.0088(11) 0.0072(11) -0.0077(11)
C33 0.065(2) 0.0347(16) 0.0285(14) -0.0070(12) 0.0045(14) 0.0086(14)
C34 0.0475(16) 0.0301(14) 0.0244(12) -0.0031(10) 0.0010(11) -0.0067(12)
C35 0.0360(14) 0.0380(15) 0.0231(12) -0.0027(11) -0.0027(10) -0.0067(11)
C36 0.0461(17) 0.0479(18) 0.0249(13) 0.0039(12) -0.0027(12) 0.0038(14)
C37 0.0437(16) 0.0398(16) 0.0266(13) 0.0119(12) 0.0095(11) 0.0097(12)
C38 0.0388(14) 0.0303(13) 0.0263(12) 0.0074(10) 0.0133(11) -0.0019(11)
C39 0.0360(14) 0.0391(15) 0.0267(13) 0.0031(11) 0.0148(11) -0.0008(11)
C40 0.0555(19) 0.0479(18) 0.0285(14) -0.0026(13) 0.0161(13) 0.0111(15)
C41 0.0509(18) 0.0460(18) 0.0384(16) -0.0027(13) 0.0243(14) -0.0131(14)
C42 0.0306(13) 0.0410(16) 0.0355(14) -0.0056(12) 0.0140(11) -0.0012(11)
C43 0.0282(12) 0.0245(12) 0.0259(12) 0.0009(10) 0.0071(10) 0.0040(9)
C44 0.0341(13) 0.0213(11) 0.0232(11) 0.0012(9) 0.0104(10) 0.0020(9)
C45 0.0394(14) 0.0263(13) 0.0351(14) -0.0055(11) 0.0092(11) -0.0012(11)
C46 0.0509(17) 0.0387(16) 0.0290(14) -0.0103(12) 0.0107(12) -0.0054(13)
C47 0.0495(17) 0.0385(15) 0.0171(12) -0.0013(10) 0.0056(11) -0.0039(12)
C48 0.0544(17) 0.0373(15) 0.0194(12) 0.0036(11) 0.0116(12) -0.0024(13)
C49 0.077(3) 0.047(2) 0.074(3) -0.0022(19) 0.029(2) 0.0054(19)
C50 0.113(4) 0.062(3) 0.082(3) -0.012(2) 0.042(3) 0.000(3)

loop_
_atom_type_symbol
_atom_type_description
_atom_type_scat_dispersion_real
_atom_type_scat_dispersion_imag
_atom_type_scat_source
C C 0.0033 0.0016 'International Tables Vol C Tables 4.2.6.8 and 6.1.1.4'
H H 0.0000 0.0000 'International Tables Vol C Tables 4.2.6.8 and 6.1.1.4'
N N 0.0061 0.0033 'International Tables Vol C Tables 4.2.6.8 and 6.1.1.4'
Cl Cl 0.1484 0.1585 'International Tables Vol C Tables 4.2.6.8 and 6.1.1.4'
Rh Rh -1.1178 0.9187 'International Tables Vol C Tables 4.2.6.8 and 6.1.1.4'

loop_
_geom_angle_atom_site_label_1
_geom_angle_atom_site_label_2
_geom_angle_atom_site_label_3
_geom_angle
C17 Rh1 C34 93.01(10)
C17 Rh1 C35 94.60(10)
C34 Rh1 C35 39.06(11)
C17 Rh1 C38 158.59(10)
C34 Rh1 C38 97.45(11)
C35 Rh1 C38 82.15(11)
C17 Rh1 C39 165.27(10)
C34 Rh1 C39 81.43(11)
C35 Rh1 C39 89.65(11)
C38 Rh1 C39 36.08(10)
C17 Rh1 Cl1 86.12(6)
C34 Rh1 Cl1 158.66(8)
C35 Rh1 Cl1 162.28(8)
C38 Rh1 Cl1 90.72(8)
C39 Rh1 Cl1 94.11(8)
C25 Rh2 C44 89.51(9)
C25 Rh2 C43 94.71(9)
C44 Rh2 C43 39.02(10)
C25 Rh2 C48 164.20(11)
C44 Rh2 C48 97.58(11)
C43 Rh2 C48 82.29(11)
C25 Rh2 C47 159.72(10)
C44 Rh2 C47 81.68(10)
C43 Rh2 C47 89.90(11)
C48 Rh2 C47 36.09(11)
C25 Rh2 Cl2 87.55(7)
C44 Rh2 Cl2 159.79(7)
C43 Rh2 Cl2 161.18(7)
C48 Rh2 Cl2 90.45(9)
C47 Rh2 Cl2 94.42(8)
C17 N1 C18 110.26(19)
C17 N1 C16 119.61(19)
C18 N1 C16 130.07(19)
C17 N2 C23 111.37(19)
C17 N2 C24 125.0(2)
C23 N2 C24 123.7(2)
C25 N3 C26 110.44(19)
C25 N3 C15 119.47(19)
C26 N3 C15 130.07(19)
C25 N4 C31 110.9(2)
C25 N4 C32 125.0(2)
C31 N4 C32 124.0(2)
C6 C1 C2 120.3(2)
C6 C1 C13 113.8(2)
C2 C1 C13 125.9(2)
C1 C2 C3 118.1(3)
C4 C3 C2 121.6(3)
C3 C4 C5 120.5(3)
C6 C5 C4 118.2(3)
C5 C6 C1 121.3(2)
C5 C6 C14 125.4(2)
C1 C6 C14 113.4(2)
C8 C7 C12 120.5(2)
C8 C7 C13 126.1(2)
C12 C7 C13 113.3(2)
C7 C8 C9 119.1(3)
C10 C9 C8 120.4(3)
C9 C10 C11 121.1(3)
C12 C11 C10 118.4(2)
C11 C12 C7 120.5(2)
C11 C12 C14 126.0(2)
C7 C12 C14 113.5(2)
C7 C13 C1 106.4(2)
C7 C13 C15 108.73(18)
C1 C13 C15 104.88(18)
C6 C14 C12 105.37(19)
C6 C14 C16 108.89(19)
C12 C14 C16 105.34(18)
N3 C15 C13 112.80(18)
N3 C15 C16 112.76(18)
C13 C15 C16 109.61(18)
N1 C16 C15 112.60(18)
N1 C16 C14 114.91(18)
C15 C16 C14 109.23(18)
N2 C17 N1 106.0(2)
N2 C17 Rh1 124.56(17)
N1 C17 Rh1 128.89(17)
C19 C18 C23 119.6(2)
C19 C18 N1 134.6(2)
C23 C18 N1 105.8(2)
C20 C19 C18 117.5(2)
C19 C20 C21 121.9(2)
C22 C21 C20 120.9(2)
C23 C22 C21 116.8(2)
C22 C23 N2 130.2(2)
C22 C23 C18 123.2(2)
N2 C23 C18 106.5(2)
N4 C25 N3 106.2(2)
N4 C25 Rh2 124.14(17)
N3 C25 Rh2 129.56(17)
C27 C26 C31 120.0(2)
C27 C26 N3 134.5(2)
C31 C26 N3 105.5(2)
C28 C27 C26 117.5(2)
C27 C28 C29 121.8(2)
C30 C29 C28 121.3(2)
C29 C30 C31 116.8(2)
N4 C31 C30 130.4(2)
N4 C31 C26 106.9(2)
C30 C31 C26 122.7(2)
C34 C33 C40 113.6(2)
C35 C34 C33 125.9(3)
C35 C34 Rh1 70.84(16)
C33 C34 Rh1 110.8(2)
C34 C35 C36 123.7(3)
C34 C35 Rh1 70.10(15)
C36 C35 Rh1 113.29(19)
C37 C36 C35 113.2(2)
C38 C37 C36 113.7(2)
C39 C38 C37 125.2(3)
C39 C38 Rh1 73.16(15)
C37 C38 Rh1 108.11(18)
C38 C39 C40 123.9(3)
C38 C39 Rh1 70.76(15)
C40 C39 Rh1 110.8(2)
C39 C40 C33 112.3(2)
C48 C41 C42 114.1(2)
C43 C42 C41 113.4(2)
C44 C43 C42 122.7(2)
C44 C43 Rh2 69.78(14)
C42 C43 Rh2 113.27(18)
C43 C44 C45 125.4(2)
C43 C44 Rh2 71.20(14)
C45 C44 Rh2 111.29(17)
C44 C45 C46 113.6(2)
C47 C46 C45 112.4(2)
C48 C47 C46 123.7(3)
C48 C47 Rh2 71.20(16)
C46 C47 Rh2 110.94(18)
C47 C48 C41 124.4(3)
C47 C48 Rh2 72.71(16)
C41 C48 Rh2 107.76(18)
Cl3 C49 Cl4 112.9(2)
Cl6 C50 Cl5 108.4(4)
Cl6 C50 Cl6' 27.1(6)
Cl5 C50 Cl6' 110.5(3)

loop_
_geom_bond_atom_site_label_1
_geom_bond_atom_site_label_2
_geom_bond_distance
Rh1 C17 2.012(2)
Rh1 C34 2.106(3)
Rh1 C35 2.116(3)
Rh1 C38 2.201(2)
Rh1 C39 2.231(3)
Rh1 Cl1 2.3828(6)
Rh2 C25 2.002(2)
Rh2 C44 2.097(2)
Rh2 C43 2.115(2)
Rh2 C48 2.209(3)
Rh2 C47 2.228(3)
Rh2 Cl2 2.3626(7)
Cl3 C49 1.746(4)
Cl4 C49 1.758(4)
Cl5 C50 1.730(5)
Cl6 C50 1.689(9)
Cl6' C50 1.900(12)
N1 C17 1.374(3)
N1 C18 1.411(3)
N1 C16 1.475(3)
N2 C17 1.353(3)
N2 C23 1.392(3)
N2 C24 1.457(3)
N3 C25 1.365(3)
N3 C26 1.407(3)
N3 C15 1.471(3)
N4 C25 1.358(3)
N4 C31 1.384(3)
N4 C32 1.461(3)
C1 C6 1.391(3)
C1 C2 1.392(3)
C1 C13 1.521(3)
C2 C3 1.396(4)
C3 C4 1.377(5)
C4 C5 1.396(4)
C5 C6 1.391(3)
C6 C14 1.513(3)
C7 C8 1.388(3)
C7 C12 1.401(3)
C7 C13 1.509(3)
C8 C9 1.393(4)
C9 C10 1.387(4)
C10 C11 1.399(4)
C11 C12 1.392(3)
C12 C14 1.523(3)
C13 C15 1.555(3)
C14 C16 1.568(3)
C15 C16 1.562(3)
C18 C19 1.395(3)
C18 C23 1.398(3)
C19 C20 1.393(3)
C20 C21 1.398(4)
C21 C22 1.386(4)
C22 C23 1.386(3)
C26 C27 1.396(3)
C26 C31 1.400(3)
C27 C28 1.390(3)
C28 C29 1.399(4)
C29 C30 1.382(4)
C30 C31 1.392(3)
C33 C34 1.510(4)
C33 C40 1.535(5)
C34 C35 1.411(4)
C35 C36 1.532(4)
C36 C37 1.532(5)
C37 C38 1.514(4)
C38 C39 1.372(4)
C39 C40 1.517(4)
C41 C48 1.508(5)
C41 C42 1.534(4)
C42 C43 1.522(3)
C43 C44 1.407(4)
C44 C45 1.512(4)
C45 C46 1.544(4)
C46 C47 1.515(4)
C47 C48 1.375(4)
